data_7102409
loop_
_publ_author_name
'Chen, Xufang'
'Smith, Rhett C'
'Protasiewicz, John D'

_publ_section_title
;
 Cycloaddition of phosphanylidene-sigma4-phosphoranes ArP=PMe3 and
 quinones to yield 1,3,2-dioxophospholanes.
;
_journal_issue 2
_journal_name_full 'Chemical communications (Cambridge, England)'
_journal_page_first 146
_journal_page_last 147
_journal_paper_doi 10.1039/b309165a
_journal_year 2004
_chemical_formula_sum 'C38 H45 O2 P'
_chemical_formula_weight 564.71
_chemical_name_common 3,5-di-t-butylbenzo-2,6-dimesitylphenyl-1,3,2-dioxophospholane
_chemical_name_systematic
;
3,5-di-t-butylbenzo-2,6-dimesitylphenyl-1,3,2-dioxophospholane
;
_space_group_IT_number 14
_symmetry_cell_setting monoclinic
_symmetry_space_group_name_Hall '-P 2ybc'
_symmetry_space_group_name_H-M 'P 1 21/c 1'
_atom_sites_solution_hydrogens geom
_atom_sites_solution_primary direct
_atom_sites_solution_secondary difmap
_audit_creation_method SHELXL-97
_cell_angle_alpha 90.00
_cell_angle_beta 98.531(12)
_cell_angle_gamma 90.00
_cell_formula_units_Z 4
_cell_length_a 13.623(2)
_cell_length_b 11.2320(17)
_cell_length_c 22.372(3)
_cell_measurement_reflns_used 50
_cell_measurement_temperature 273(2)
_cell_measurement_theta_max 12.42
_cell_measurement_theta_min 2.56
_cell_volume 3385.4(9)
_computing_cell_refinement 'Bruker XSCANS'
_computing_data_collection 'Bruker XSCANS'
_computing_data_reduction 'Bruker SHELXTL'
_computing_molecular_graphics 'Bruker SHELXTL'
_computing_publication_material 'Bruker SHELXTL'
_computing_structure_refinement 'SHELXL-97 (Sheldrick, 1997)'
_computing_structure_solution 'SHELXS-97 (Sheldrick, 1990)'
_diffrn_ambient_temperature 273(2)
_diffrn_measured_fraction_theta_full 0.999
_diffrn_measured_fraction_theta_max 0.999
_diffrn_measurement_device_type 'Bruker P4'
_diffrn_measurement_method '2\q/\w scans'
_diffrn_radiation_monochromator graphite
_diffrn_radiation_source 'fine-focus sealed tube'
_diffrn_radiation_type MoK\a
_diffrn_radiation_wavelength 0.71073
_diffrn_reflns_av_R_equivalents 0.0342
_diffrn_reflns_av_sigmaI/netI 0.0738
_diffrn_reflns_limit_h_max 15
_diffrn_reflns_limit_h_min -1
_diffrn_reflns_limit_k_max 12
_diffrn_reflns_limit_k_min -1
_diffrn_reflns_limit_l_max 25
_diffrn_reflns_limit_l_min -25
_diffrn_reflns_number 6758
_diffrn_reflns_theta_full 24.00
_diffrn_reflns_theta_max 24.00
_diffrn_reflns_theta_min 1.84
_diffrn_standards_interval_count 97
_diffrn_standards_number 3
_exptl_absorpt_coefficient_mu 0.111
_exptl_absorpt_correction_T_max 0.4004
_exptl_absorpt_correction_T_min 0.3807
_exptl_absorpt_correction_type empirical
_exptl_crystal_colour Colorless
_exptl_crystal_density_diffrn 1.108
_exptl_crystal_density_meas ?
_exptl_crystal_density_method .
_exptl_crystal_description Block
_exptl_crystal_F_000 1216
_exptl_crystal_size_max 0.30
_exptl_crystal_size_mid 0.24
_exptl_crystal_size_min 0.12
_refine_diff_density_max 0.449
_refine_diff_density_min -0.314
_refine_diff_density_rms 0.074
_refine_ls_extinction_method none
_refine_ls_goodness_of_fit_ref 1.023
_refine_ls_hydrogen_treatment mixed
_refine_ls_matrix_type full
_refine_ls_number_parameters 424
_refine_ls_number_reflns 5315
_refine_ls_number_restraints 0
_refine_ls_restrained_S_all 1.023
_refine_ls_R_factor_all 0.1598
_refine_ls_R_factor_gt 0.0930
_refine_ls_shift/su_max 0.488
_refine_ls_shift/su_mean 0.039
_refine_ls_structure_factor_coef Fsqd
_refine_ls_weighting_details 'calc w=1/[\s^2^(Fo^2^)+(0.1993P)^2^+1.1298P] where P=(Fo^2^+2Fc^2^)/3'
_refine_ls_weighting_scheme calc
_refine_ls_wR_factor_gt 0.2680
_refine_ls_wR_factor_ref 0.3236
_reflns_number_gt 2896
_reflns_number_total 5315
_reflns_threshold_expression >2sigma(I)
_cod_data_source_file b309165a.txt
_cod_data_source_block xcdmpq2
_cod_depositor_comments
;
The following automatic conversions were performed:
'_symmetry_cell_setting' value 'Monoclinic' changed to 'monoclinic'
according to '/home/saulius/struct/CIF-dictionaries/cif_core.dic'
dictionary named 'cif_core.dic' version 2.4.1 from 2010-06-29.

Automatic conversion script
Id: cif_fix_enum 1527 2010-12-29 10:47:43Z saulius 
;
_cod_original_sg_symbol_H-M P2(1)/c
_cod_database_code 7102409

loop_
_symmetry_equiv_pos_as_xyz
'x, y, z'
'-x, y+1/2, -z+1/2'
'-x, -y, -z'
'x, -y-1/2, z-1/2'

loop_
_atom_site_label
_atom_site_type_symbol
_atom_site_fract_x
_atom_site_fract_y
_atom_site_fract_z
_atom_site_U_iso_or_equiv
_atom_site_adp_type
_atom_site_occupancy
_atom_site_symmetry_multiplicity
_atom_site_calc_flag
_atom_site_refinement_flags
P1 P 0.11432(10) 1.00281(14) 0.17267(6) 0.0555(5) Uani 1 1 d .
O2 O 0.1152(3) 0.9424(3) 0.10526(16) 0.0587(10) Uani 1 1 d .
O1 O 0.2098(2) 0.9204(3) 0.20521(15) 0.0563(10) Uani 1 1 d .
C30 C 0.1978(4) 0.8711(4) 0.1050(2) 0.0487(13) Uani 1 1 d .
C25 C 0.2520(4) 0.8588(5) 0.1612(2) 0.0474(12) Uani 1 1 d .
C26 C 0.3364(4) 0.7877(5) 0.1703(3) 0.0575(14) Uani 1 1 d .
C28 C 0.3048(5) 0.7429(5) 0.0614(3) 0.0623(15) Uani 1 1 d .
C1 C 0.1764(4) 1.1482(5) 0.1672(2) 0.0531(14) Uani 1 1 d .
C29 C 0.2213(4) 0.8156(5) 0.0542(3) 0.0590(15) Uani 1 1 d .
C7 C 0.2295(4) 1.1359(5) 0.0610(2) 0.0567(14) Uani 1 1 d .
C2 C 0.2237(4) 1.1923(5) 0.1201(2) 0.0592(15) Uani 1 1 d .
C27 C 0.3603(4) 0.7300(5) 0.1185(3) 0.0669(16) Uani 1 1 d .
C16 C 0.1107(4) 1.1823(5) 0.2670(3) 0.0649(16) Uani 1 1 d .
C6 C 0.1676(4) 1.2225(5) 0.2173(2) 0.0627(15) Uani 1 1 d .
C12 C 0.3198(5) 1.0910(5) 0.0478(3) 0.0673(17) Uani 1 1 d .
C3 C 0.2668(5) 1.3066(6) 0.1262(3) 0.0790(19) Uani 1 1 d .
C21 C 0.1594(5) 1.1333(6) 0.3205(3) 0.0717(17) Uani 1 1 d .
C8 C 0.1470(6) 1.1424(6) 0.0152(3) 0.083(2) Uani 1 1 d .
C4 C 0.2616(6) 1.3776(6) 0.1769(3) 0.087(2) Uani 1 1 d .
C35 C 0.3343(6) 0.6744(6) 0.0076(3) 0.092(2) Uani 1 1 d .
C31 C 0.4013(4) 0.7748(6) 0.2328(3) 0.0739(18) Uani 1 1 d .
C5 C 0.2096(6) 1.3357(6) 0.2215(3) 0.086(2) Uani 1 1 d .
C17 C 0.0080(5) 1.1996(6) 0.2595(3) 0.0774(19) Uani 1 1 d .
C20 C 0.1048(5) 1.0967(6) 0.3648(3) 0.0806(19) Uani 1 1 d .
C11 C 0.3284(7) 1.0547(6) -0.0116(3) 0.090(2) Uani 1 1 d .
C18 C -0.0456(5) 1.1614(6) 0.3045(3) 0.0798(19) Uani 1 1 d .
C9 C 0.1591(8) 1.1041(7) -0.0438(3) 0.100(3) Uani 1 1 d .
C15 C 0.4103(4) 1.0798(7) 0.0961(3) 0.084(2) Uani 1 1 d .
C36 C 0.330(3) 0.535(3) 0.0139(14) 0.116(13) Uani 0.50 1 d P
C10 C 0.2489(9) 1.0611(7) -0.0564(3) 0.106(3) Uani 1 1 d .
C19 C 0.0029(6) 1.1088(6) 0.3579(3) 0.0796(19) Uani 1 1 d .
C22 C -0.0470(6) 1.2591(9) 0.2025(3) 0.110(3) Uani 1 1 d .
C24 C 0.2733(5) 1.1187(8) 0.3323(3) 0.101(3) Uani 1 1 d .
C33 C 0.3437(15) 0.725(2) 0.2760(11) 0.080(6) Uani 0.50 1 d P
C13 C 0.0457(6) 1.1887(8) 0.0284(4) 0.113(3) Uani 1 1 d .
C32 C 0.4442(12) 0.8877(15) 0.2475(8) 0.064(4) Uani 0.50 1 d P
C23 C -0.0560(6) 1.0640(8) 0.4063(4) 0.108(3) Uani 1 1 d .
C38A C 0.251(3) 0.6919(19) -0.0496(11) 0.093(9) Uani 0.50 1 d P
C37 C 0.450(5) 0.716(5) 0.0107(13) 0.125(15) Uani 0.50 1 d P
C34 C 0.484(3) 0.679(3) 0.2231(17) 0.123(13) Uani 0.50 1 d P
C14 C 0.2561(10) 1.0242(9) -0.1214(3) 0.154(5) Uani 1 1 d .
C36A C 0.343(3) 0.547(3) 0.0259(16) 0.150(18) Uani 0.50 1 d P
C32A C 0.428(3) 0.909(3) 0.2675(15) 0.19(2) Uani 0.50 1 d P
C37A C 0.437(5) 0.715(5) -0.0140(13) 0.125(11) Uani 0.50 1 d P
C33A C 0.328(4) 0.688(4) 0.275(2) 0.23(2) Uani 0.50 1 d P
C38 C 0.283(4) 0.715(4) -0.0574(18) 0.18(2) Uani 0.50 1 d P
C34A C 0.504(2) 0.717(4) 0.2349(18) 0.148(18) Uani 0.50 1 d P

loop_
_atom_site_aniso_label
_atom_site_aniso_U_11
_atom_site_aniso_U_22
_atom_site_aniso_U_33
_atom_site_aniso_U_23
_atom_site_aniso_U_13
_atom_site_aniso_U_12
P1 0.0452(8) 0.0570(9) 0.0644(9) -0.0057(7) 0.0088(6) 0.0024(7)
O2 0.050(2) 0.056(2) 0.067(2) -0.0080(18) -0.0020(17) 0.0042(18)
O1 0.056(2) 0.057(2) 0.056(2) -0.0007(17) 0.0070(17) 0.0030(18)
C30 0.042(3) 0.042(3) 0.062(3) 0.003(3) 0.006(2) 0.000(2)
C25 0.046(3) 0.047(3) 0.051(3) 0.003(2) 0.013(2) 0.000(2)
C26 0.052(3) 0.046(3) 0.074(4) 0.018(3) 0.007(3) 0.004(3)
C28 0.074(4) 0.051(3) 0.068(4) 0.002(3) 0.029(3) -0.001(3)
C1 0.051(3) 0.051(3) 0.054(3) -0.004(3) -0.001(3) 0.009(3)
C29 0.072(4) 0.044(3) 0.064(3) -0.003(3) 0.020(3) -0.004(3)
C7 0.065(4) 0.055(3) 0.049(3) 0.002(3) 0.003(3) -0.003(3)
C2 0.057(3) 0.058(4) 0.060(3) 0.003(3) 0.001(3) 0.001(3)
C27 0.065(4) 0.054(4) 0.087(5) 0.001(3) 0.027(3) -0.002(3)
C16 0.071(4) 0.060(4) 0.064(4) -0.011(3) 0.012(3) 0.009(3)
C6 0.068(4) 0.061(4) 0.058(3) -0.002(3) 0.004(3) 0.006(3)
C12 0.090(5) 0.057(4) 0.059(4) 0.011(3) 0.025(3) -0.010(3)
C3 0.097(5) 0.058(4) 0.079(4) -0.005(3) 0.003(4) -0.012(4)
C21 0.075(4) 0.077(4) 0.062(4) -0.006(3) 0.007(3) 0.012(3)
C8 0.108(5) 0.067(4) 0.063(4) 0.013(3) -0.017(4) -0.001(4)
C4 0.109(6) 0.074(5) 0.078(4) -0.009(4) 0.012(4) -0.012(4)
C35 0.134(7) 0.056(4) 0.103(6) 0.001(4) 0.071(5) 0.005(4)
C31 0.054(3) 0.071(4) 0.093(4) 0.014(4) -0.002(3) 0.010(3)
C5 0.106(5) 0.063(4) 0.083(5) -0.017(4) 0.002(4) -0.016(4)
C17 0.076(4) 0.082(5) 0.076(4) -0.016(4) 0.015(3) 0.025(4)
C20 0.089(5) 0.080(5) 0.076(4) -0.006(4) 0.024(4) 0.004(4)
C11 0.149(7) 0.070(5) 0.058(4) 0.007(3) 0.036(5) -0.018(5)
C18 0.081(4) 0.082(5) 0.080(4) -0.013(4) 0.025(4) 0.014(4)
C9 0.171(9) 0.063(4) 0.054(4) 0.006(3) -0.019(5) -0.010(5)
C15 0.051(3) 0.106(5) 0.092(5) 0.016(4) 0.004(3) 0.002(4)
C36 0.18(3) 0.059(18) 0.103(16) 0.026(12) -0.017(16) -0.015(15)
C10 0.187(9) 0.074(5) 0.064(5) 0.002(4) 0.037(6) -0.007(6)
C19 0.095(5) 0.068(4) 0.083(5) -0.018(4) 0.040(4) 0.002(4)
C22 0.094(5) 0.148(8) 0.085(5) 0.009(5) 0.006(4) 0.053(5)
C24 0.066(4) 0.146(8) 0.089(5) 0.015(5) 0.007(4) 0.011(5)
C33 0.071(9) 0.111(14) 0.052(9) 0.045(9) -0.015(7) -0.048(10)
C13 0.092(5) 0.114(6) 0.119(6) -0.008(5) -0.031(5) 0.043(5)
C32 0.058(8) 0.047(9) 0.076(11) -0.023(8) -0.025(7) 0.004(7)
C23 0.120(6) 0.106(6) 0.110(6) -0.005(5) 0.056(5) -0.005(5)
C38A 0.20(3) 0.056(9) 0.034(9) -0.013(7) 0.037(12) 0.033(12)
C37 0.18(3) 0.129(18) 0.09(2) -0.03(3) 0.12(3) -0.01(2)
C34 0.12(2) 0.122(19) 0.098(15) -0.012(14) -0.062(14) 0.070(18)
C14 0.289(14) 0.129(8) 0.048(4) -0.004(4) 0.035(6) -0.023(9)
C36A 0.29(4) 0.053(14) 0.14(2) -0.028(14) 0.16(3) 0.022(19)
C32A 0.24(4) 0.15(2) 0.16(3) -0.11(2) -0.07(2) 0.04(2)
C37A 0.19(2) 0.133(19) 0.08(2) -0.02(2) 0.10(3) -0.032(16)
C33A 0.31(5) 0.25(4) 0.10(2) 0.09(2) -0.01(2) -0.15(3)
C38 0.20(4) 0.27(4) 0.089(19) 0.03(2) 0.06(2) 0.07(3)
C34A 0.060(12) 0.24(5) 0.14(3) -0.04(2) -0.001(17) 0.039(18)

loop_
_atom_type_symbol
_atom_type_description
_atom_type_scat_dispersion_real
_atom_type_scat_dispersion_imag
_atom_type_scat_source
C C 0.0033 0.0016 'International Tables Vol C Tables 4.2.6.8 and 6.1.1.4'
H H 0.0000 0.0000 'International Tables Vol C Tables 4.2.6.8 and 6.1.1.4'
O O 0.0106 0.0060 'International Tables Vol C Tables 4.2.6.8 and 6.1.1.4'
P P 0.1023 0.0942 'International Tables Vol C Tables 4.2.6.8 and 6.1.1.4'

loop_
_geom_angle_atom_site_label_1
_geom_angle_atom_site_label_2
_geom_angle_atom_site_label_3
_geom_angle
O2 P1 O1 93.40(18)
O2 P1 C1 103.7(2)
O1 P1 C1 100.6(2)
C30 O2 P1 110.9(3)
C25 O1 P1 110.0(3)
C25 C30 C29 123.6(5)
C25 C30 O2 112.6(4)
C29 C30 O2 123.8(5)
C30 C25 C26 121.0(5)
C30 C25 O1 112.1(4)
C26 C25 O1 126.9(5)
C25 C26 C27 115.6(5)
C25 C26 C31 122.3(5)
C27 C26 C31 122.1(5)
C29 C28 C27 119.4(5)
C29 C28 C35 120.7(6)
C27 C28 C35 119.9(6)
C2 C1 C6 119.2(5)
C2 C1 P1 128.8(4)
C6 C1 P1 111.9(4)
C30 C29 C28 117.3(5)
C12 C7 C8 119.9(5)
C12 C7 C2 120.5(5)
C8 C7 C2 119.1(6)
C1 C2 C3 118.7(5)
C1 C2 C7 127.6(5)
C3 C2 C7 113.6(5)
C28 C27 C26 123.2(5)
C21 C16 C17 120.0(6)
C21 C16 C6 121.2(5)
C17 C16 C6 118.8(6)
C5 C6 C1 120.6(6)
C5 C6 C16 118.3(5)
C1 C6 C16 121.2(5)
C7 C12 C11 120.0(6)
C7 C12 C15 121.7(5)
C11 C12 C15 118.3(6)
C4 C3 C2 121.8(6)
C20 C21 C16 119.6(6)
C20 C21 C24 118.6(6)
C16 C21 C24 121.9(6)
C7 C8 C9 118.1(7)
C7 C8 C13 121.3(6)
C9 C8 C13 120.6(7)
C5 C4 C3 118.9(6)
C36A C35 C28 106.6(11)
C36A C35 C37A 109(3)
C28 C35 C37A 115.7(16)
C36A C35 C38 123(2)
C28 C35 C38 116.3(16)
C37A C35 C38 86(2)
C36A C35 C38A 111(2)
C28 C35 C38A 109.3(10)
C37A C35 C38A 106(2)
C38 C35 C38A 20(3)
C36A C35 C37 103(3)
C28 C35 C37 100.7(13)
C37A C35 C37 20(2)
C38 C35 C37 104(2)
C38A C35 C37 124.6(19)
C32 C31 C33 116.0(15)
C32 C31 C34A 92(2)
C33 C31 C34A 113(2)
C32 C31 C26 106.7(9)
C33 C31 C26 110.3(9)
C34A C31 C26 117.5(16)
C32 C31 C34 111.1(18)
C33 C31 C34 107.1(19)
C34A C31 C34 20(3)
C26 C31 C34 105.1(13)
C32 C31 C32A 18.5(19)
C33 C31 C32A 97.8(19)
C34A C31 C32A 103(2)
C26 C31 C32A 112.5(14)
C34 C31 C32A 123(2)
C32 C31 C33A 128(2)
C33 C31 C33A 12(3)
C34A C31 C33A 109(3)
C26 C31 C33A 103.9(15)
C34 C31 C33A 100(3)
C32A C31 C33A 110(2)
C6 C5 C4 120.7(6)
C18 C17 C16 119.4(6)
C18 C17 C22 119.3(6)
C16 C17 C22 121.2(6)
C19 C20 C21 121.9(7)
C10 C11 C12 120.7(8)
C17 C18 C19 120.7(6)
C10 C9 C8 121.5(7)
C11 C10 C9 119.9(7)
C11 C10 C14 122.0(10)
C9 C10 C14 118.2(10)
C20 C19 C18 118.3(6)
C20 C19 C23 121.0(7)
C18 C19 C23 120.7(7)
C33A C33 C31 127(10)
C32A C32 C31 111(6)
C38 C38A C35 79(8)
C37A C37 C35 78(10)
C34A C34 C31 74(6)
C32 C32A C31 51(4)
C37 C37A C35 82(10)
C33 C33A C31 41(8)
C38A C38 C35 80(7)
C34 C34A C31 86(6)

loop_
_geom_bond_atom_site_label_1
_geom_bond_atom_site_label_2
_geom_bond_distance
P1 O2 1.656(4)
P1 O1 1.673(4)
P1 C1 1.851(6)
O2 C30 1.382(6)
O1 C25 1.395(6)
C30 C25 1.368(7)
C30 C29 1.375(7)
C25 C26 1.390(7)
C26 C27 1.408(8)
C26 C31 1.546(8)
C28 C29 1.390(8)
C28 C27 1.391(8)
C28 C35 1.532(8)
C1 C2 1.404(8)
C1 C6 1.418(7)
C7 C12 1.401(8)
C7 C8 1.405(8)
C7 C2 1.480(8)
C2 C3 1.410(8)
C16 C21 1.392(8)
C16 C17 1.399(9)
C16 C6 1.515(8)
C6 C5 1.392(9)
C12 C11 1.411(9)
C12 C15 1.519(9)
C3 C4 1.397(9)
C21 C20 1.386(9)
C21 C24 1.544(9)
C8 C9 1.422(10)
C8 C13 1.544(11)
C4 C5 1.388(10)
C35 C36A 1.49(4)
C35 C37A 1.61(6)
C35 C38 1.58(5)
C35 C38A 1.59(3)
C35 C37 1.63(6)
C31 C32 1.414(18)
C31 C33 1.45(2)
C31 C34A 1.54(3)
C31 C34 1.59(3)
C31 C32A 1.71(3)
C31 C33A 1.77(4)
C17 C18 1.396(9)
C17 C22 1.532(10)
C20 C19 1.380(10)
C11 C10 1.364(12)
C18 C19 1.408(9)
C9 C10 1.383(12)
C10 C14 1.529(10)
C19 C23 1.527(10)
C33 C33A 0.47(5)
C32 C32A 0.58(4)
C38A C38 0.56(7)
C37 C37A 0.55(6)
C34 C34A 0.55(8)
